data_7211429
loop_
_publ_author_name
'Bhattacharya, Sagarika'
'Jana, Arpita'
'Mohanta, Sasankasekhar'

_publ_section_title
;
 Crystal structures of discrete, one-dimensional and cocrystalline
 copper(ii)--uranyl(vi) systems: the influence of the reactant ratio in
 the competition between hydrogen bonds and coordinate bonds
;
_journal_issue 47
_journal_name_full CrystEngComm
_journal_page_first 10374
_journal_paper_doi 10.1039/c3ce41625a
_journal_volume 15
_journal_year 2013
_chemical_formula_sum 'C40 H48 Cu2 N6 O18 U'
_chemical_formula_weight 1265.95
_chemical_name_systematic
; 
 ? 
;
_space_group_IT_number 2
_symmetry_cell_setting triclinic
_symmetry_space_group_name_Hall '-P 1'
_symmetry_space_group_name_H-M 'P -1'
_atom_sites_solution_hydrogens geom
_atom_sites_solution_primary direct
_atom_sites_solution_secondary difmap
_audit_creation_method SHELXL-97
_cell_angle_alpha 88.762(3)
_cell_angle_beta 77.544(3)
_cell_angle_gamma 85.953(3)
_cell_formula_units_Z 1
_cell_length_a 9.5341(7)
_cell_length_b 9.9276(7)
_cell_length_c 11.9991(9)
_cell_measurement_reflns_used 9260
_cell_measurement_temperature 296(2)
_cell_measurement_theta_max 34.31
_cell_measurement_theta_min 2.19
_cell_volume 1106.20(14)
_computing_cell_refinement 'Bruker SAINT'
_computing_data_collection 'Bruker APEX2'
_computing_data_reduction 'Bruker SAINT'
_computing_molecular_graphics 'Bruker SHELXTL'
_computing_publication_material 'Bruker SHELXTL'
_computing_structure_refinement 'SHELXL-97 (Sheldrick, 2008)'
_computing_structure_solution 'SHELXS-97 (Sheldrick, 2008)'
_diffrn_ambient_temperature 296(2)
_diffrn_measured_fraction_theta_full 0.987
_diffrn_measured_fraction_theta_max 0.987
_diffrn_measurement_device_type 'Bruker APEX-II CCD'
_diffrn_measurement_method '\f and \w scans'
_diffrn_radiation_monochromator graphite
_diffrn_radiation_source 'fine-focus sealed tube'
_diffrn_radiation_type MoK\a
_diffrn_radiation_wavelength 0.71073
_diffrn_reflns_av_R_equivalents 0.0292
_diffrn_reflns_av_sigmaI/netI 0.0401
_diffrn_reflns_limit_h_max 11
_diffrn_reflns_limit_h_min -11
_diffrn_reflns_limit_k_max 11
_diffrn_reflns_limit_k_min -11
_diffrn_reflns_limit_l_max 14
_diffrn_reflns_limit_l_min -14
_diffrn_reflns_number 9724
_diffrn_reflns_theta_full 25.30
_diffrn_reflns_theta_max 25.30
_diffrn_reflns_theta_min 1.74
_exptl_absorpt_coefficient_mu 4.687
_exptl_absorpt_correction_T_max 0.4253
_exptl_absorpt_correction_T_min 0.3754
_exptl_absorpt_correction_type multi-scan
_exptl_absorpt_process_details SADABS
_exptl_crystal_colour red
_exptl_crystal_density_diffrn 1.900
_exptl_crystal_density_method 'not measured'
_exptl_crystal_description square
_exptl_crystal_F_000 624
_exptl_crystal_size_max 0.26
_exptl_crystal_size_mid 0.24
_exptl_crystal_size_min 0.22
_refine_diff_density_max 1.257
_refine_diff_density_min -2.010
_refine_diff_density_rms 0.149
_refine_ls_extinction_method none
_refine_ls_goodness_of_fit_ref 1.100
_refine_ls_hydrogen_treatment mixed
_refine_ls_matrix_type full
_refine_ls_number_parameters 314
_refine_ls_number_reflns 3972
_refine_ls_number_restraints 0
_refine_ls_restrained_S_all 1.100
_refine_ls_R_factor_all 0.0297
_refine_ls_R_factor_gt 0.0294
_refine_ls_shift/su_max 0.000
_refine_ls_shift/su_mean 0.000
_refine_ls_structure_factor_coef Fsqd
_refine_ls_weighting_details 'calc w=1/[\s^2^(Fo^2^)+(0.0600P)^2^+0.0000P] where P=(Fo^2^+2Fc^2^)/3'
_refine_ls_weighting_scheme calc
_refine_ls_wR_factor_gt 0.0808
_refine_ls_wR_factor_ref 0.0813
_reflns_number_gt 3935
_reflns_number_total 3972
_reflns_threshold_expression >2sigma(I)
_cod_data_source_file c3ce41625a.txt
_cod_data_source_block 1
_cod_depositor_comments
;
The following automatic conversions were performed:

'_symmetry_cell_setting' value 'Triclinic' changed to 'triclinic'
according to /home/saulius/struct/CIF-dictionaries/cif_core.dic
dictionary named 'cif_core.dic' version 2.4.2 from 2011-04-26.

Automatic conversion script
Id: cif_fix_values 1891 2012-01-12 08:04:46Z andrius 
;
_cod_original_sg_symbol_H-M P-1
_cod_database_code 7211429

loop_
_symmetry_equiv_pos_as_xyz
'x, y, z'
'-x, -y, -z'

loop_
_atom_site_label
_atom_site_type_symbol
_atom_site_fract_x
_atom_site_fract_y
_atom_site_fract_z
_atom_site_U_iso_or_equiv
_atom_site_adp_type
_atom_site_occupancy
_atom_site_symmetry_multiplicity
_atom_site_calc_flag
_atom_site_refinement_flags
C1 C 0.1260(4) -0.1544(4) 0.0648(3) 0.0294(7) Uani 1 1 d .
C2 C 0.0699(4) -0.2613(4) 0.1396(3) 0.0341(8) Uani 1 1 d .
C3 C -0.0235(5) -0.3471(4) 0.1101(4) 0.0444(9) Uani 1 1 d .
H3 H -0.0588 -0.4159 0.1599 0.053 Uiso 1 1 calc R
C4 C -0.0655(5) -0.3309(5) 0.0057(5) 0.0492(11) Uani 1 1 d .
H4 H -0.1330 -0.3854 -0.0119 0.059 Uiso 1 1 calc R
C5 C -0.0070(5) -0.2346(5) -0.0707(4) 0.0460(10) Uani 1 1 d .
H5 H -0.0321 -0.2265 -0.1413 0.055 Uiso 1 1 calc R
C6 C 0.0907(4) -0.1482(4) -0.0428(3) 0.0347(8) Uani 1 1 d .
C7 C 0.1570(4) -0.0587(4) -0.1305(3) 0.0385(9) Uani 1 1 d .
H7 H 0.1289 -0.0607 -0.2000 0.046 Uiso 1 1 calc R
C8 C 0.3106(5) 0.1074(5) -0.2204(3) 0.0495(11) Uani 1 1 d .
H8A H 0.2453 0.1857 -0.2252 0.059 Uiso 1 1 calc R
H8B H 0.3239 0.0565 -0.2905 0.059 Uiso 1 1 calc R
C9 C 0.4518(5) 0.1510(6) -0.2051(4) 0.0508(11) Uani 1 1 d .
H9A H 0.5266 0.0799 -0.2297 0.061 Uiso 1 1 calc R
H9B H 0.4768 0.2309 -0.2511 0.061 Uiso 1 1 calc R
C10 C 0.5175(4) 0.2661(4) -0.0536(4) 0.0402(9) Uani 1 1 d .
H10 H 0.5737 0.3149 -0.1114 0.048 Uiso 1 1 calc R
C11 C 0.4503(4) 0.2225(4) 0.1560(3) 0.0315(7) Uani 1 1 d .
C12 C 0.5260(4) 0.2951(4) 0.0611(3) 0.0349(8) Uani 1 1 d .
C13 C 0.6179(5) 0.3933(5) 0.0760(4) 0.0466(10) Uani 1 1 d .
H13 H 0.6650 0.4409 0.0130 0.056 Uiso 1 1 calc R
C14 C 0.6400(5) 0.4208(5) 0.1827(4) 0.0521(11) Uani 1 1 d .
H14 H 0.7015 0.4863 0.1920 0.063 Uiso 1 1 calc R
C15 C 0.5683(5) 0.3485(5) 0.2768(4) 0.0483(10) Uani 1 1 d .
H15 H 0.5837 0.3656 0.3490 0.058 Uiso 1 1 calc R
C16 C 0.4767(4) 0.2538(4) 0.2648(3) 0.0352(8) Uani 1 1 d .
C17 C 0.0899(6) -0.3859(5) 0.3095(4) 0.0525(12) Uani 1 1 d .
H17A H -0.0094 -0.4063 0.3150 0.063 Uiso 1 1 calc R
H17B H 0.1015 -0.3663 0.3857 0.063 Uiso 1 1 calc R
C18 C 0.1853(7) -0.5064(6) 0.2659(5) 0.0664(14) Uani 1 1 d .
H18A H 0.1690 -0.5307 0.1929 0.100 Uiso 1 1 calc R
H18B H 0.1646 -0.5802 0.3185 0.100 Uiso 1 1 calc R
H18C H 0.2840 -0.4862 0.2579 0.100 Uiso 1 1 calc R
C19 C 0.4232(5) 0.1984(5) 0.4646(4) 0.0478(10) Uani 1 1 d .
H19A H 0.5251 0.2047 0.4611 0.057 Uiso 1 1 calc R
H19B H 0.3925 0.1208 0.5117 0.057 Uiso 1 1 calc R
C20 C 0.3417(7) 0.3237(6) 0.5190(5) 0.0626(14) Uani 1 1 d .
H20A H 0.3656 0.3998 0.4696 0.094 Uiso 1 1 calc R
H20B H 0.3674 0.3383 0.5907 0.094 Uiso 1 1 calc R
H20C H 0.2402 0.3131 0.5316 0.094 Uiso 1 1 calc R
Cu1 Cu 0.31129(5) 0.06621(4) 0.01613(3) 0.02909(12) Uani 1 1 d .
N1 N 0.2502(4) 0.0227(4) -0.1221(3) 0.0376(7) Uani 1 1 d .
N2 N 0.4411(4) 0.1808(4) -0.0836(3) 0.0367(7) Uani 1 1 d .
N3 N 0.8823(5) 0.2579(4) 0.4187(3) 0.0479(9) Uani 1 1 d .
O2 O 0.2072(3) -0.0726(3) 0.1027(2) 0.0323(5) Uani 1 1 d .
O3 O 0.3605(3) 0.1310(3) 0.1511(2) 0.0354(6) Uani 1 1 d .
O1 O 0.1186(4) -0.2686(3) 0.2390(2) 0.0431(7) Uani 1 1 d .
O4 O 0.4016(3) 0.1783(3) 0.3523(2) 0.0446(7) Uani 1 1 d .
O5 O 0.8103(4) 0.1915(4) 0.5013(3) 0.0545(8) Uani 1 1 d .
O6 O 0.8401(5) 0.3693(4) 0.3920(4) 0.0764(12) Uani 1 1 d .
O7 O 0.9992(4) 0.2007(4) 0.3705(3) 0.0606(9) Uani 1 1 d .
O9 O 0.8117(3) 0.0086(4) 0.6703(3) 0.0436(7) Uani 1 1 d .
O8 O 1.1006(3) 0.0931(3) 0.5739(3) 0.0439(7) Uani 1 1 d .
U1 U 1.0000 0.0000 0.5000 0.02824(9) Uani 1 2 d S
H9C H 0.763(7) -0.060(6) 0.706(5) 0.053(15) Uiso 1 1 d .
H9D H 0.797(10) 0.030(10) 0.726(8) 0.10(3) Uiso 1 1 d .

loop_
_atom_site_aniso_label
_atom_site_aniso_U_11
_atom_site_aniso_U_22
_atom_site_aniso_U_33
_atom_site_aniso_U_23
_atom_site_aniso_U_13
_atom_site_aniso_U_12
C1 0.0252(16) 0.0277(17) 0.0329(18) -0.0080(13) -0.0009(13) -0.0003(14)
C2 0.0340(19) 0.0293(18) 0.0372(19) -0.0075(14) -0.0028(15) -0.0033(15)
C3 0.041(2) 0.035(2) 0.057(3) -0.0082(18) -0.0070(19) -0.0101(17)
C4 0.046(2) 0.037(2) 0.069(3) -0.016(2) -0.019(2) -0.0072(19)
C5 0.046(2) 0.046(2) 0.049(2) -0.0169(19) -0.017(2) 0.0014(19)
C6 0.0309(18) 0.034(2) 0.039(2) -0.0102(15) -0.0068(15) 0.0035(15)
C7 0.042(2) 0.045(2) 0.0300(19) -0.0061(15) -0.0116(16) 0.0016(18)
C8 0.053(3) 0.069(3) 0.0239(19) 0.0098(18) -0.0031(17) -0.006(2)
C9 0.050(2) 0.069(3) 0.028(2) 0.0100(19) 0.0035(17) -0.006(2)
C10 0.0319(19) 0.042(2) 0.042(2) 0.0139(17) 0.0027(16) -0.0055(17)
C11 0.0278(17) 0.0293(18) 0.0347(19) 0.0001(14) 0.0000(14) -0.0050(14)
C12 0.0319(18) 0.0304(19) 0.038(2) 0.0050(15) 0.0015(15) -0.0031(15)
C13 0.036(2) 0.043(2) 0.056(3) 0.0088(19) 0.0063(19) -0.0161(18)
C14 0.043(2) 0.050(3) 0.063(3) -0.005(2) -0.002(2) -0.026(2)
C15 0.040(2) 0.059(3) 0.045(2) -0.011(2) -0.0019(18) -0.018(2)
C16 0.0295(18) 0.038(2) 0.036(2) -0.0010(15) -0.0004(15) -0.0114(16)
C17 0.076(3) 0.045(3) 0.036(2) 0.0040(18) -0.003(2) -0.027(2)
C18 0.073(4) 0.056(3) 0.071(4) 0.019(3) -0.018(3) -0.003(3)
C19 0.056(3) 0.056(3) 0.036(2) 0.0045(18) -0.0156(19) -0.017(2)
C20 0.078(4) 0.070(4) 0.039(3) -0.007(2) -0.006(2) -0.018(3)
Cu1 0.0307(2) 0.0328(3) 0.0224(2) 0.00275(17) -0.00172(17) -0.00616(19)
N1 0.0414(18) 0.047(2) 0.0229(15) 0.0015(13) -0.0029(13) -0.0028(15)
N2 0.0345(17) 0.0436(19) 0.0293(16) 0.0100(13) 0.0000(13) -0.0074(14)
N3 0.060(2) 0.040(2) 0.050(2) 0.0052(16) -0.0257(19) -0.0042(18)
O2 0.0383(14) 0.0323(13) 0.0275(12) 0.0009(10) -0.0066(10) -0.0115(11)
O3 0.0400(14) 0.0382(15) 0.0282(13) 0.0046(10) -0.0037(11) -0.0177(12)
O1 0.0610(19) 0.0336(15) 0.0349(14) 0.0006(11) -0.0068(13) -0.0164(13)
O4 0.0521(17) 0.0529(18) 0.0305(14) 0.0015(12) -0.0057(12) -0.0257(14)
O5 0.0476(18) 0.058(2) 0.057(2) 0.0000(16) -0.0097(15) -0.0009(16)
O6 0.088(3) 0.056(2) 0.093(3) 0.016(2) -0.041(3) 0.001(2)
O7 0.063(2) 0.057(2) 0.057(2) 0.0160(16) -0.0030(17) -0.0038(18)
O9 0.0454(16) 0.0528(19) 0.0287(15) -0.0093(13) 0.0072(12) -0.0220(14)
O8 0.0420(16) 0.0562(19) 0.0364(15) -0.0072(13) -0.0091(12) -0.0182(14)
U1 0.02770(13) 0.03356(14) 0.02390(13) -0.00126(7) -0.00371(8) -0.01045(8)

loop_
_atom_type_symbol
_atom_type_description
_atom_type_scat_dispersion_real
_atom_type_scat_dispersion_imag
_atom_type_scat_source
C C 0.0033 0.0016 'International Tables Vol C Tables 4.2.6.8 and 6.1.1.4'
H H 0.0000 0.0000 'International Tables Vol C Tables 4.2.6.8 and 6.1.1.4'
N N 0.0061 0.0033 'International Tables Vol C Tables 4.2.6.8 and 6.1.1.4'
O O 0.0106 0.0060 'International Tables Vol C Tables 4.2.6.8 and 6.1.1.4'
Cu Cu 0.3201 1.2651 'International Tables Vol C Tables 4.2.6.8 and 6.1.1.4'
U U -9.6767 9.6646 'International Tables Vol C Tables 4.2.6.8 and 6.1.1.4'

loop_
_geom_angle_atom_site_label_1
_geom_angle_atom_site_label_2
_geom_angle_atom_site_label_3
_geom_angle
_geom_angle_site_symmetry_1
_geom_angle_site_symmetry_3
O2 C1 C6 126.1(4) . .
O2 C1 C2 117.1(3) . .
C6 C1 C2 116.8(3) . .
O1 C2 C3 125.0(4) . .
O1 C2 C1 113.8(3) . .
C3 C2 C1 121.2(4) . .
C2 C3 C4 120.2(4) . .
C2 C3 H3 119.9 . .
C4 C3 H3 119.9 . .
C5 C4 C3 119.9(4) . .
C5 C4 H4 120.0 . .
C3 C4 H4 120.0 . .
C4 C5 C6 120.4(4) . .
C4 C5 H5 119.8 . .
C6 C5 H5 119.8 . .
C1 C6 C5 121.1(4) . .
C1 C6 C7 121.8(4) . .
C5 C6 C7 117.1(4) . .
N1 C7 C6 125.9(4) . .
N1 C7 H7 117.0 . .
C6 C7 H7 117.0 . .
N1 C8 C9 108.4(3) . .
N1 C8 H8A 110.0 . .
C9 C8 H8A 110.0 . .
N1 C8 H8B 110.0 . .
C9 C8 H8B 110.0 . .
H8A C8 H8B 108.4 . .
N2 C9 C8 109.0(4) . .
N2 C9 H9A 109.9 . .
C8 C9 H9A 109.9 . .
N2 C9 H9B 109.9 . .
C8 C9 H9B 109.9 . .
H9A C9 H9B 108.3 . .
N2 C10 C12 126.3(4) . .
N2 C10 H10 116.9 . .
C12 C10 H10 116.9 . .
O3 C11 C12 125.4(4) . .
O3 C11 C16 118.2(3) . .
C12 C11 C16 116.3(4) . .
C13 C12 C11 120.8(4) . .
C13 C12 C10 117.3(4) . .
C11 C12 C10 121.8(4) . .
C14 C13 C12 121.0(4) . .
C14 C13 H13 119.5 . .
C12 C13 H13 119.5 . .
C13 C14 C15 118.9(4) . .
C13 C14 H14 120.5 . .
C15 C14 H14 120.5 . .
C16 C15 C14 121.2(4) . .
C16 C15 H15 119.4 . .
C14 C15 H15 119.4 . .
C15 C16 O4 125.2(4) . .
C15 C16 C11 121.7(4) . .
O4 C16 C11 113.1(3) . .
O1 C17 C18 113.2(4) . .
O1 C17 H17A 108.9 . .
C18 C17 H17A 108.9 . .
O1 C17 H17B 108.9 . .
C18 C17 H17B 108.9 . .
H17A C17 H17B 107.7 . .
C17 C18 H18A 109.5 . .
C17 C18 H18B 109.5 . .
H18A C18 H18B 109.5 . .
C17 C18 H18C 109.5 . .
H18A C18 H18C 109.5 . .
H18B C18 H18C 109.5 . .
O4 C19 C20 112.4(4) . .
O4 C19 H19A 109.1 . .
C20 C19 H19A 109.1 . .
O4 C19 H19B 109.1 . .
C20 C19 H19B 109.1 . .
H19A C19 H19B 107.9 . .
C19 C20 H20A 109.5 . .
C19 C20 H20B 109.5 . .
H20A C20 H20B 109.5 . .
C19 C20 H20C 109.5 . .
H20A C20 H20C 109.5 . .
H20B C20 H20C 109.5 . .
O2 Cu1 O3 90.54(11) . .
O2 Cu1 N2 169.74(14) . .
O3 Cu1 N2 93.06(13) . .
O2 Cu1 N1 93.09(13) . .
O3 Cu1 N1 172.91(14) . .
N2 Cu1 N1 84.40(15) . .
C7 N1 C8 119.9(4) . .
C7 N1 Cu1 126.4(3) . .
C8 N1 Cu1 113.3(3) . .
C10 N2 C9 121.1(4) . .
C10 N2 Cu1 126.7(3) . .
C9 N2 Cu1 112.0(3) . .
O6 N3 O7 123.2(5) . .
O6 N3 O5 121.9(5) . .
O7 N3 O5 114.9(4) . .
C1 O2 Cu1 125.8(2) . .
C11 O3 Cu1 126.6(2) . .
C2 O1 C17 117.8(3) . .
C16 O4 C19 117.9(3) . .
N3 O5 U1 96.3(3) . .
N3 O7 U1 98.5(3) . .
U1 O9 H9C 128(4) . .
U1 O9 H9D 142(8) . .
H9C O9 H9D 79(8) . .
O8 U1 O8 180.0 . 2_756
O8 U1 O9 87.56(13) . .
O8 U1 O9 92.44(13) 2_756 .
O8 U1 O9 92.44(13) . 2_756
O8 U1 O9 87.56(13) 2_756 2_756
O9 U1 O9 180.0 . 2_756
O8 U1 O7 86.41(15) . .
O8 U1 O7 93.59(15) 2_756 .
O9 U1 O7 115.13(12) . .
O9 U1 O7 64.87(12) 2_756 .
O8 U1 O7 93.59(15) . 2_756
O8 U1 O7 86.41(15) 2_756 2_756
O9 U1 O7 64.87(12) . 2_756
O9 U1 O7 115.13(12) 2_756 2_756
O7 U1 O7 179.999(1) . 2_756
O8 U1 O5 86.67(14) . 2_756
O8 U1 O5 93.33(14) 2_756 2_756
O9 U1 O5 113.92(12) . 2_756
O9 U1 O5 66.08(12) 2_756 2_756
O7 U1 O5 130.02(12) . 2_756
O7 U1 O5 49.98(12) 2_756 2_756
O8 U1 O5 93.33(14) . .
O8 U1 O5 86.67(14) 2_756 .
O9 U1 O5 66.08(12) . .
O9 U1 O5 113.92(12) 2_756 .
O7 U1 O5 49.98(12) . .
O7 U1 O5 130.02(12) 2_756 .
O5 U1 O5 179.999(1) 2_756 .
O8 U1 N3 91.54(13) . 2_756
O8 U1 N3 88.47(13) 2_756 2_756
O9 U1 N3 89.23(12) . 2_756
O9 U1 N3 90.77(12) 2_756 2_756
O7 U1 N3 155.40(12) . 2_756
O7 U1 N3 24.60(12) 2_756 2_756
O5 U1 N3 25.44(12) 2_756 2_756
O5 U1 N3 154.56(12) . 2_756

loop_
_geom_bond_atom_site_label_1
_geom_bond_atom_site_label_2
_geom_bond_distance
_geom_bond_site_symmetry_2
C1 O2 1.312(5) .
C1 C6 1.402(5) .
C1 C2 1.431(6) .
C2 O1 1.370(5) .
C2 C3 1.378(6) .
C3 C4 1.397(7) .
C3 H3 0.9300 .
C4 C5 1.372(8) .
C4 H4 0.9300 .
C5 C6 1.406(6) .
C5 H5 0.9300 .
C6 C7 1.431(6) .
C7 N1 1.264(6) .
C7 H7 0.9300 .
C8 N1 1.470(5) .
C8 C9 1.492(7) .
C8 H8A 0.9700 .
C8 H8B 0.9700 .
C9 N2 1.474(5) .
C9 H9A 0.9700 .
C9 H9B 0.9700 .
C10 N2 1.261(6) .
C10 C12 1.432(6) .
C10 H10 0.9300 .
C11 O3 1.303(5) .
C11 C12 1.421(5) .
C11 C16 1.426(5) .
C12 C13 1.395(7) .
C13 C14 1.377(7) .
C13 H13 0.9300 .
C14 C15 1.400(7) .
C14 H14 0.9300 .
C15 C16 1.358(6) .
C15 H15 0.9300 .
C16 O4 1.376(5) .
C17 O1 1.431(5) .
C17 C18 1.483(8) .
C17 H17A 0.9700 .
C17 H17B 0.9700 .
C18 H18A 0.9600 .
C18 H18B 0.9600 .
C18 H18C 0.9600 .
C19 O4 1.426(5) .
C19 C20 1.503(8) .
C19 H19A 0.9700 .
C19 H19B 0.9700 .
C20 H20A 0.9600 .
C20 H20B 0.9600 .
C20 H20C 0.9600 .
Cu1 O2 1.910(3) .
Cu1 O3 1.916(3) .
Cu1 N2 1.939(3) .
Cu1 N1 1.940(3) .
N3 O6 1.211(6) .
N3 O7 1.243(6) .
N3 O5 1.277(6) .
O5 U1 2.527(3) .
O7 U1 2.501(3) .
O9 U1 2.410(3) .
O9 H9C 0.90(7) .
O9 H9D 0.69(9) .
O8 U1 1.757(3) .
U1 O8 1.757(3) 2_756
U1 O9 2.411(3) 2_756
U1 O7 2.501(3) 2_756
U1 O5 2.527(3) 2_756
U1 N3 2.954(4) 2_756
